data_7125295
loop_
_publ_author_name
'Bagle, Pradip N.'
'Mane, Manoj V.'
'Vanka, K.'
'Shinde, Dinesh R.'
'Shaikh, Samir R.'
'Gonnade, Rajesh G.'
'Patil, Nitin T.'

_publ_section_title
;
 Au(i)/Ag(i) co-operative catalysis: interception of Ag-bound carbocations
 with \a-gold(i) enals in the imino-alkyne cyclizations with
 N-allenamides.
;
_journal_issue 100
_journal_name_full 'Chemical communications (Cambridge, England)'
_journal_page_first 14462
_journal_page_last 14465
_journal_paper_doi 10.1039/c6cc08385d
_journal_volume 52
_journal_year 2016
_chemical_formula_moiety 'C26 H19 N O'
_chemical_formula_sum 'C26 H19 N O'
_chemical_formula_weight 361.42
_space_group_crystal_system monoclinic
_space_group_IT_number 14
_space_group_name_Hall '-P 2ybc'
_space_group_name_H-M_alt 'P 1 21/c 1'
_atom_sites_solution_hydrogens geom
_audit_creation_method SHELXL-2014/7
_audit_update_record
;
2016-09-23 deposited with the CCDC.
2016-11-23 downloaded from the CCDC.
;
_cell_angle_alpha 90
_cell_angle_beta 109.435(3)
_cell_angle_gamma 90
_cell_formula_units_Z 8
_cell_length_a 27.5560(19)
_cell_length_b 7.4414(5)
_cell_length_c 19.1328(15)
_cell_measurement_reflns_used 9874
_cell_measurement_temperature 100(2)
_cell_measurement_theta_max 28.32
_cell_measurement_theta_min 2.62
_cell_volume 3699.7(5)
_computing_cell_refinement 'SAINT (Bruker, 2016)'
_computing_data_collection 'APEX3 (Bruker, 2016)'
_computing_data_reduction 'SAINT (Bruker, 2016)'
_computing_molecular_graphics 'Bruker SHELXTL'
_computing_publication_material 'Bruker SHELXTL'
_computing_structure_refinement 'SHELXL-2014/7 (Sheldrick, 2014)'
_computing_structure_solution 'SHELXS-97 (Sheldrick 2008)'
_diffrn_ambient_temperature 100(2)
_diffrn_detector 'Photon II CPAD Area Detector'
_diffrn_measured_fraction_theta_full 0.996
_diffrn_measured_fraction_theta_max 0.969
_diffrn_measurement_device '\k-geometry diffractometer'
_diffrn_measurement_device_type 'Bruker D8 VENTURE Kappa Duo PHOTON II CPAD'
_diffrn_measurement_method '\f and \w scans'
_diffrn_radiation_monochromator 'multilayer mirrors'
_diffrn_radiation_type MoK\a
_diffrn_radiation_wavelength 0.71073
_diffrn_reflns_av_R_equivalents 0.0377
_diffrn_reflns_av_unetI/netI 0.0204
_diffrn_reflns_Laue_measured_fraction_full 0.996
_diffrn_reflns_Laue_measured_fraction_max 0.969
_diffrn_reflns_limit_h_max 33
_diffrn_reflns_limit_h_min -33
_diffrn_reflns_limit_k_max 9
_diffrn_reflns_limit_k_min -9
_diffrn_reflns_limit_l_max 23
_diffrn_reflns_limit_l_min -23
_diffrn_reflns_number 76988
_diffrn_reflns_point_group_measured_fraction_full 0.996
_diffrn_reflns_point_group_measured_fraction_max 0.969
_diffrn_reflns_theta_full 25.242
_diffrn_reflns_theta_max 25.999
_diffrn_reflns_theta_min 2.244
_diffrn_source 'micro-focus sealed tube'
_diffrn_source_type 'Incoatech I\mS HB'
_exptl_absorpt_coefficient_mu 0.078
_exptl_absorpt_correction_T_max 0.999
_exptl_absorpt_correction_T_min 0.957
_exptl_absorpt_correction_type multi-scan
_exptl_absorpt_process_details 'SADABS (BRUKER, 20160)'
_exptl_crystal_colour COLOURLESS
_exptl_crystal_density_diffrn 1.298
_exptl_crystal_description 'THIN PLATE'
_exptl_crystal_F_000 1520
_exptl_crystal_recrystallization_method 'Re-crystallisation from solvent: DMSO'
_exptl_crystal_size_max 0.570
_exptl_crystal_size_mid 0.120
_exptl_crystal_size_min 0.010
_refine_diff_density_max 0.269
_refine_diff_density_min -0.231
_refine_diff_density_rms 0.048
_refine_ls_extinction_coef 0.0055(11)
_refine_ls_extinction_expression Fc^*^=kFc[1+0.001xFc^2^\l^3^/sin(2\q)]^-1/4^
_refine_ls_extinction_method 'SHELXL-2014/7 (Sheldrick 2014'
_refine_ls_goodness_of_fit_ref 1.104
_refine_ls_hydrogen_treatment constr
_refine_ls_matrix_type full
_refine_ls_number_parameters 507
_refine_ls_number_reflns 7232
_refine_ls_number_restraints 0
_refine_ls_restrained_S_all 1.104
_refine_ls_R_factor_all 0.0625
_refine_ls_R_factor_gt 0.0571
_refine_ls_shift/su_max 0.001
_refine_ls_shift/su_mean 0.000
_refine_ls_structure_factor_coef Fsqd
_refine_ls_weighting_details 'w=1/[\s^2^(Fo^2^)+(0.0470P)^2^+7.1513P] where P=(Fo^2^+2Fc^2^)/3'
_refine_ls_weighting_scheme calc
_refine_ls_wR_factor_gt 0.1469
_refine_ls_wR_factor_ref 0.1540
_reflns_Friedel_coverage 0.000
_reflns_number_gt 6738
_reflns_number_total 7232
_reflns_threshold_expression 'I > 2\s(I)'
_cod_data_source_file c6cc08385d2.cif
_cod_data_source_block mo-4pnb030
_cod_depositor_comments
;
The following automatic conversions were performed:

data item '_exptl_absorpt_correction_type' value 'MULTI-SCAN' was
changed to 'multi-scan' in accordance with the
/home/saulius/struct/COD-crude-data/automatic-downloads/DataCite-retrospective/RSC/depositions/lib/dictionaries/cif_core.dic
dictionary named 'cif_core.dic' version 2.4.2 last updated on
2011-04-26.

Automatic conversion script
Id: cif_fix_values 6909 2019-04-08 15:41:33Z antanas 
;
_cod_original_sg_symbol_H-M 'P 21/c'
_cod_database_code 7125295
_shelx_shelxl_version_number 2014/7
_shelx_space_group_comment
;
The symmetry employed for this shelxl refinement is uniquely defined
by the following loop, which should always be used as a source of
symmetry information in preference to the above space-group names.
They are only intended as comments.
;
_shelx_estimated_absorpt_t_min 0.957
_shelx_estimated_absorpt_t_max 0.999

loop_
_space_group_symop_operation_xyz
'x, y, z'
'-x, y+1/2, -z+1/2'
'-x, -y, -z'
'x, -y-1/2, z-1/2'

loop_
_atom_site_label
_atom_site_type_symbol
_atom_site_fract_x
_atom_site_fract_y
_atom_site_fract_z
_atom_site_U_iso_or_equiv
_atom_site_adp_type
_atom_site_occupancy
_atom_site_site_symmetry_order
_atom_site_calc_flag
_atom_site_refinement_flags_posn
_atom_site_refinement_flags_adp
O1 O 0.74789(7) 0.2892(3) 0.53463(12) 0.0306(5) Uani 1 1 d . .
N1 N 0.98875(8) 0.3595(3) 0.63643(11) 0.0178(4) Uani 1 1 d . .
C1 C 0.84873(9) 0.4454(3) 0.59014(14) 0.0202(5) Uani 1 1 d . .
H1 H 0.8417 0.3326 0.6135 0.024 Uiso 1 1 calc R U
C2 C 0.90603(10) 0.4489(4) 0.60399(14) 0.0191(5) Uani 1 1 d . .
C3 C 0.93895(9) 0.3052(4) 0.63323(13) 0.0181(5) Uani 1 1 d . .
C4 C 0.93220(10) 0.1293(4) 0.65669(14) 0.0199(5) Uani 1 1 d . .
H4 H 0.8990 0.0907 0.6551 0.024 Uiso 1 1 calc R U
C5 C 0.97276(10) 0.0152(4) 0.68141(14) 0.0232(6) Uani 1 1 d . .
H5 H 0.9682 -0.1017 0.6982 0.028 Uiso 1 1 calc R U
C6 C 1.02234(10) 0.0724(4) 0.68204(14) 0.0235(6) Uani 1 1 d . .
H6 H 1.0507 -0.0080 0.6984 0.028 Uiso 1 1 calc R U
C7 C 1.02951(10) 0.2393(4) 0.65965(14) 0.0206(5) Uani 1 1 d . .
H7 H 1.0627 0.2747 0.6598 0.025 Uiso 1 1 calc R U
C8 C 0.98669(10) 0.5324(3) 0.60948(14) 0.0182(5) Uani 1 1 d . .
C9 C 0.93577(10) 0.5870(4) 0.58988(14) 0.0200(5) Uani 1 1 d . .
H9 H 0.9231 0.7013 0.5699 0.024 Uiso 1 1 calc R U
C10 C 1.03065(9) 0.6338(3) 0.60318(13) 0.0171(5) Uani 1 1 d . .
C11 C 1.07973(9) 0.6284(3) 0.65678(14) 0.0181(5) Uani 1 1 d . .
H11 H 1.0860 0.5519 0.6986 0.022 Uiso 1 1 calc R U
C12 C 1.11925(9) 0.7333(4) 0.64944(14) 0.0193(5) Uani 1 1 d . .
H12 H 1.1524 0.7273 0.6863 0.023 Uiso 1 1 calc R U
C13 C 1.11124(10) 0.8478(3) 0.58878(14) 0.0196(5) Uani 1 1 d . .
C14 C 1.06231(10) 0.8538(4) 0.53493(14) 0.0206(5) Uani 1 1 d . .
H14 H 1.0560 0.9309 0.4932 0.025 Uiso 1 1 calc R U
C15 C 1.02300(10) 0.7474(4) 0.54237(14) 0.0201(5) Uani 1 1 d . .
H15 H 0.9900 0.7519 0.5052 0.024 Uiso 1 1 calc R U
C16 C 1.15344(10) 0.9547(4) 0.58352(15) 0.0232(6) Uani 1 1 d . .
C17 C 1.19043(11) 1.0365(4) 0.58313(16) 0.0286(6) Uani 1 1 d . .
H17 H 1.2200 1.1019 0.5828 0.034 Uiso 1 1 calc R U
C18 C 0.83256(9) 0.6017(4) 0.63006(14) 0.0196(5) Uani 1 1 d . .
C19 C 0.81282(10) 0.7619(4) 0.59472(15) 0.0255(6) Uani 1 1 d . .
H19 H 0.8084 0.7767 0.5437 0.031 Uiso 1 1 calc R U
C20 C 0.79950(11) 0.9006(4) 0.63333(17) 0.0294(6) Uani 1 1 d . .
H20 H 0.7858 1.0092 0.6084 0.035 Uiso 1 1 calc R U
C21 C 0.80595(10) 0.8819(4) 0.70746(17) 0.0301(7) Uani 1 1 d . .
H21 H 0.7970 0.9772 0.7339 0.036 Uiso 1 1 calc R U
C22 C 0.82564(11) 0.7225(5) 0.74318(16) 0.0328(7) Uani 1 1 d . .
H22 H 0.8302 0.7080 0.7943 0.039 Uiso 1 1 calc R U
C23 C 0.83871(10) 0.5848(4) 0.70429(15) 0.0258(6) Uani 1 1 d . .
H23 H 0.8522 0.4762 0.7293 0.031 Uiso 1 1 calc R U
C24 C 0.81682(10) 0.4342(4) 0.50866(14) 0.0210(5) Uani 1 1 d . .
C25 C 0.82994(11) 0.4973(4) 0.45251(15) 0.0268(6) Uani 1 1 d . .
H25A H 0.8074 0.4822 0.4031 0.032 Uiso 1 1 calc R U
H25B H 0.8619 0.5574 0.4618 0.032 Uiso 1 1 calc R U
C26 C 0.76688(10) 0.3428(4) 0.48982(16) 0.0263(6) Uani 1 1 d . .
H26 H 0.7481 0.3245 0.4388 0.032 Uiso 1 1 calc R U
N1' N 0.49169(8) 0.6606(3) 0.35183(11) 0.0153(4) Uani 1 1 d . .
O1' O 0.25658(7) 0.7888(3) 0.21405(11) 0.0298(5) Uani 1 1 d . .
C1' C 0.35198(9) 0.5955(3) 0.25302(13) 0.0176(5) Uani 1 1 d . .
H1' H 0.3470 0.7170 0.2294 0.021 Uiso 1 1 calc R U
C2' C 0.40825(9) 0.5829(3) 0.29894(13) 0.0166(5) Uani 1 1 d . .
C3' C 0.44335(9) 0.7205(3) 0.30504(13) 0.0161(5) Uani 1 1 d . .
C4' C 0.43964(10) 0.8984(3) 0.27671(13) 0.0187(5) Uani 1 1 d . .
H4' H 0.4076 0.9411 0.2442 0.022 Uiso 1 1 calc R U
C5' C 0.48147(10) 1.0081(4) 0.29569(14) 0.0200(5) Uani 1 1 d . .
H5' H 0.4787 1.1266 0.2762 0.024 Uiso 1 1 calc R U
C6' C 0.52931(10) 0.9446(4) 0.34481(14) 0.0200(5) Uani 1 1 d . .
H6' H 0.5585 1.0214 0.3585 0.024 Uiso 1 1 calc R U
C7' C 0.53359(9) 0.7758(3) 0.37226(13) 0.0177(5) Uani 1 1 d . .
H7' H 0.5656 0.7357 0.4058 0.021 Uiso 1 1 calc R U
C8' C 0.48658(9) 0.4877(3) 0.37487(13) 0.0163(5) Uani 1 1 d . .
C9' C 0.43545(9) 0.4396(3) 0.34184(13) 0.0176(5) Uani 1 1 d . .
H9' H 0.4210 0.3267 0.3474 0.021 Uiso 1 1 calc R U
C10' C 0.52709(9) 0.3832(3) 0.42835(13) 0.0156(5) Uani 1 1 d . .
C11' C 0.57936(9) 0.3887(3) 0.43430(13) 0.0171(5) Uani 1 1 d . .
H11' H 0.5900 0.4645 0.4022 0.021 Uiso 1 1 calc R U
C12' C 0.61554(9) 0.2845(3) 0.48653(14) 0.0183(5) Uani 1 1 d . .
H12' H 0.6508 0.2922 0.4906 0.022 Uiso 1 1 calc R U
C13' C 0.60059(9) 0.1687(3) 0.53302(13) 0.0174(5) Uani 1 1 d . .
C14' C 0.54854(9) 0.1601(3) 0.52656(13) 0.0170(5) Uani 1 1 d . .
H14' H 0.5377 0.0805 0.5573 0.020 Uiso 1 1 calc R U
C15' C 0.51299(9) 0.2667(3) 0.47584(13) 0.0169(5) Uani 1 1 d . .
H15' H 0.4779 0.2611 0.4730 0.020 Uiso 1 1 calc R U
C16' C 0.63796(10) 0.0601(3) 0.58635(14) 0.0200(5) Uani 1 1 d . .
C17' C 0.67032(10) -0.0285(4) 0.62923(15) 0.0243(6) Uani 1 1 d . .
H17' H 0.6962 -0.0993 0.6635 0.029 Uiso 1 1 calc R U
C18' C 0.33686(9) 0.4593(4) 0.18939(14) 0.0179(5) Uani 1 1 d . .
C19' C 0.33069(10) 0.2780(4) 0.20159(14) 0.0239(6) Uani 1 1 d . .
H19' H 0.3350 0.2367 0.2503 0.029 Uiso 1 1 calc R U
C20' C 0.31829(11) 0.1568(4) 0.14318(15) 0.0263(6) Uani 1 1 d . .
H20' H 0.3140 0.0331 0.1521 0.032 Uiso 1 1 calc R U
C21' C 0.31209(10) 0.2148(4) 0.07218(15) 0.0266(6) Uani 1 1 d . .
H21' H 0.3041 0.1312 0.0324 0.032 Uiso 1 1 calc R U
C22' C 0.31754(10) 0.3954(4) 0.05933(15) 0.0260(6) Uani 1 1 d . .
H22' H 0.3129 0.4370 0.0106 0.031 Uiso 1 1 calc R U
C23' C 0.32986(10) 0.5150(4) 0.11795(14) 0.0218(5) Uani 1 1 d . .
H23' H 0.3336 0.6388 0.1088 0.026 Uiso 1 1 calc R U
C24' C 0.31522(9) 0.5859(4) 0.29709(14) 0.0196(5) Uani 1 1 d . .
C25' C 0.32160(10) 0.4968(4) 0.35931(15) 0.0245(6) Uani 1 1 d . .
H25C H 0.2962 0.5038 0.3828 0.029 Uiso 1 1 calc R U
H25D H 0.3516 0.4258 0.3805 0.029 Uiso 1 1 calc R U
C26' C 0.26752(10) 0.6927(4) 0.26809(15) 0.0250(6) Uani 1 1 d . .
H26' H 0.2435 0.6853 0.2939 0.030 Uiso 1 1 calc R U

loop_
_atom_site_aniso_label
_atom_site_aniso_U_11
_atom_site_aniso_U_22
_atom_site_aniso_U_33
_atom_site_aniso_U_23
_atom_site_aniso_U_13
_atom_site_aniso_U_12
O1 0.0215(10) 0.0307(11) 0.0392(12) 0.0007(9) 0.0095(9) -0.0023(8)
N1 0.0169(10) 0.0191(11) 0.0182(10) -0.0031(8) 0.0070(8) 0.0000(8)
C1 0.0158(12) 0.0188(13) 0.0263(13) 0.0014(10) 0.0077(10) 0.0007(10)
C2 0.0182(12) 0.0193(13) 0.0200(12) -0.0023(10) 0.0064(10) -0.0013(10)
C3 0.0165(11) 0.0228(13) 0.0161(11) -0.0040(10) 0.0070(9) -0.0009(10)
C4 0.0218(12) 0.0228(13) 0.0166(12) -0.0017(10) 0.0085(10) -0.0027(10)
C5 0.0295(14) 0.0212(13) 0.0200(13) 0.0004(10) 0.0095(11) 0.0008(11)
C6 0.0243(13) 0.0224(13) 0.0215(13) -0.0014(11) 0.0046(10) 0.0053(11)
C7 0.0183(12) 0.0226(13) 0.0211(12) -0.0026(10) 0.0067(10) 0.0027(10)
C8 0.0181(12) 0.0181(12) 0.0183(12) -0.0020(10) 0.0060(9) 0.0004(10)
C9 0.0174(12) 0.0190(13) 0.0227(12) -0.0018(10) 0.0055(10) 0.0020(10)
C10 0.0169(12) 0.0176(12) 0.0186(12) -0.0038(10) 0.0084(10) 0.0017(9)
C11 0.0202(12) 0.0185(12) 0.0160(11) 0.0000(10) 0.0067(10) 0.0020(10)
C12 0.0154(11) 0.0233(13) 0.0193(12) -0.0019(10) 0.0057(9) 0.0015(10)
C13 0.0195(12) 0.0196(13) 0.0226(13) -0.0033(10) 0.0107(10) -0.0001(10)
C14 0.0276(13) 0.0192(13) 0.0171(12) 0.0004(10) 0.0100(10) 0.0032(10)
C15 0.0183(12) 0.0218(13) 0.0188(12) -0.0031(10) 0.0042(10) 0.0024(10)
C16 0.0254(14) 0.0212(13) 0.0253(13) 0.0030(11) 0.0116(11) 0.0032(11)
C17 0.0246(14) 0.0302(15) 0.0321(15) 0.0068(12) 0.0109(12) -0.0019(12)
C18 0.0122(11) 0.0235(13) 0.0235(13) -0.0029(11) 0.0063(10) -0.0015(10)
C19 0.0277(14) 0.0279(15) 0.0218(13) 0.0020(11) 0.0095(11) 0.0019(12)
C20 0.0261(14) 0.0240(14) 0.0367(16) -0.0003(12) 0.0084(12) 0.0037(11)
C21 0.0176(13) 0.0363(16) 0.0356(16) -0.0156(13) 0.0077(11) 0.0003(12)
C22 0.0277(14) 0.050(2) 0.0200(13) -0.0047(13) 0.0073(11) -0.0022(14)
C23 0.0196(13) 0.0303(15) 0.0246(14) 0.0034(11) 0.0034(11) 0.0025(11)
C24 0.0197(12) 0.0185(13) 0.0239(13) -0.0049(10) 0.0062(10) 0.0029(10)
C25 0.0251(13) 0.0300(15) 0.0243(14) -0.0056(12) 0.0067(11) -0.0004(11)
C26 0.0215(13) 0.0239(14) 0.0308(15) -0.0023(12) 0.0052(11) 0.0031(11)
N1' 0.0161(10) 0.0165(10) 0.0139(10) -0.0010(8) 0.0060(8) 0.0007(8)
O1' 0.0228(10) 0.0344(12) 0.0274(11) -0.0017(9) 0.0020(8) 0.0073(9)
C1' 0.0165(12) 0.0165(12) 0.0174(12) 0.0006(10) 0.0023(9) 0.0008(9)
C2' 0.0166(12) 0.0186(12) 0.0147(11) -0.0026(9) 0.0052(9) 0.0010(9)
C3' 0.0158(11) 0.0202(12) 0.0127(11) -0.0009(9) 0.0052(9) 0.0032(9)
C4' 0.0223(12) 0.0212(13) 0.0140(11) 0.0016(10) 0.0078(10) 0.0043(10)
C5' 0.0257(13) 0.0186(12) 0.0181(12) 0.0017(10) 0.0107(10) -0.0001(10)
C6' 0.0212(12) 0.0205(13) 0.0210(12) -0.0032(10) 0.0105(10) -0.0038(10)
C7' 0.0159(11) 0.0213(13) 0.0174(12) -0.0029(10) 0.0078(9) -0.0016(10)
C8' 0.0178(12) 0.0153(12) 0.0169(11) -0.0019(9) 0.0074(9) 0.0006(9)
C9' 0.0171(11) 0.0160(12) 0.0197(12) -0.0022(10) 0.0063(9) -0.0005(10)
C10' 0.0166(11) 0.0142(12) 0.0154(11) -0.0037(9) 0.0045(9) -0.0005(9)
C11' 0.0186(12) 0.0189(12) 0.0152(11) -0.0006(9) 0.0073(9) -0.0013(10)
C12' 0.0144(11) 0.0211(13) 0.0196(12) -0.0030(10) 0.0059(9) -0.0001(10)
C13' 0.0192(12) 0.0161(12) 0.0153(11) -0.0028(9) 0.0038(9) 0.0010(10)
C14' 0.0208(12) 0.0158(12) 0.0153(11) -0.0014(9) 0.0073(9) -0.0013(10)
C15' 0.0156(11) 0.0184(12) 0.0173(12) -0.0045(10) 0.0062(9) -0.0012(9)
C16' 0.0213(12) 0.0200(13) 0.0199(12) -0.0020(10) 0.0084(10) -0.0015(10)
C17' 0.0208(13) 0.0259(14) 0.0243(13) 0.0057(11) 0.0051(11) 0.0021(11)
C18' 0.0118(11) 0.0229(13) 0.0183(12) -0.0025(10) 0.0041(9) 0.0010(10)
C19' 0.0284(14) 0.0247(14) 0.0157(12) 0.0025(11) 0.0035(10) -0.0005(11)
C20' 0.0261(14) 0.0209(14) 0.0276(14) -0.0014(11) 0.0033(11) 0.0019(11)
C21' 0.0206(13) 0.0326(16) 0.0250(14) -0.0121(12) 0.0052(11) -0.0016(11)
C22' 0.0217(13) 0.0395(16) 0.0176(12) 0.0005(12) 0.0074(10) -0.0029(12)
C23' 0.0184(12) 0.0235(13) 0.0229(13) 0.0018(11) 0.0061(10) -0.0028(10)
C24' 0.0166(12) 0.0207(13) 0.0211(12) -0.0061(10) 0.0056(10) -0.0024(10)
C25' 0.0237(13) 0.0270(14) 0.0244(13) -0.0029(11) 0.0102(11) 0.0013(11)
C26' 0.0177(12) 0.0299(15) 0.0267(14) -0.0055(12) 0.0065(11) 0.0004(11)

loop_
_atom_type_symbol
_atom_type_description
_atom_type_scat_dispersion_real
_atom_type_scat_dispersion_imag
_atom_type_scat_source
C C 0.0033 0.0016 'International Tables Vol C Tables 4.2.6.8 and 6.1.1.4'
H H 0.0000 0.0000 'International Tables Vol C Tables 4.2.6.8 and 6.1.1.4'
N N 0.0061 0.0033 'International Tables Vol C Tables 4.2.6.8 and 6.1.1.4'
O O 0.0106 0.0060 'International Tables Vol C Tables 4.2.6.8 and 6.1.1.4'

loop_
_geom_angle_atom_site_label_1
_geom_angle_atom_site_label_2
_geom_angle_atom_site_label_3
_geom_angle
C8 N1 C7 130.4(2)
C8 N1 C3 109.4(2)
C7 N1 C3 120.1(2)
C2 C1 C24 113.3(2)
C2 C1 C18 111.0(2)
C24 C1 C18 112.8(2)
C2 C1 H1 106.4
C24 C1 H1 106.4
C18 C1 H1 106.4
C3 C2 C9 107.3(2)
C3 C2 C1 124.0(2)
C9 C2 C1 128.7(2)
C2 C3 N1 107.0(2)
C2 C3 C4 134.4(2)
N1 C3 C4 118.6(2)
C5 C4 C3 120.6(2)
C5 C4 H4 119.7
C3 C4 H4 119.7
C4 C5 C6 119.5(3)
C4 C5 H5 120.3
C6 C5 H5 120.3
C7 C6 C5 120.8(2)
C7 C6 H6 119.6
C5 C6 H6 119.6
C6 C7 N1 120.4(2)
C6 C7 H7 119.8
N1 C7 H7 119.8
N1 C8 C9 106.6(2)
N1 C8 C10 125.3(2)
C9 C8 C10 128.0(2)
C8 C9 C2 109.7(2)
C8 C9 H9 125.1
C2 C9 H9 125.1
C15 C10 C11 118.0(2)
C15 C10 C8 118.7(2)
C11 C10 C8 123.2(2)
C12 C11 C10 120.7(2)
C12 C11 H11 119.7
C10 C11 H11 119.7
C11 C12 C13 121.1(2)
C11 C12 H12 119.5
C13 C12 H12 119.5
C12 C13 C14 118.6(2)
C12 C13 C16 119.2(2)
C14 C13 C16 122.3(2)
C15 C14 C13 120.0(2)
C15 C14 H14 120.0
C13 C14 H14 120.0
C14 C15 C10 121.6(2)
C14 C15 H15 119.2
C10 C15 H15 119.2
C17 C16 C13 175.5(3)
C16 C17 H17 180.0
C23 C18 C19 118.3(3)
C23 C18 C1 119.1(2)
C19 C18 C1 122.6(2)
C20 C19 C18 120.6(3)
C20 C19 H19 119.7
C18 C19 H19 119.7
C21 C20 C19 120.4(3)
C21 C20 H20 119.8
C19 C20 H20 119.8
C20 C21 C22 119.3(3)
C20 C21 H21 120.3
C22 C21 H21 120.3
C23 C22 C21 119.9(3)
C23 C22 H22 120.1
C21 C22 H22 120.1
C18 C23 C22 121.5(3)
C18 C23 H23 119.3
C22 C23 H23 119.3
C25 C24 C26 116.8(2)
C25 C24 C1 126.3(2)
C26 C24 C1 117.0(2)
C24 C25 H25A 120.0
C24 C25 H25B 120.0
H25A C25 H25B 120.0
O1 C26 C24 124.7(3)
O1 C26 H26 117.7
C24 C26 H26 117.7
C8' N1' C7' 130.5(2)
C8' N1' C3' 108.8(2)
C7' N1' C3' 120.5(2)
C2' C1' C24' 114.8(2)
C2' C1' C18' 112.1(2)
C24' C1' C18' 110.8(2)
C2' C1' H1' 106.2
C24' C1' H1' 106.2
C18' C1' H1' 106.2
C3' C2' C9' 106.9(2)
C3' C2' C1' 123.8(2)
C9' C2' C1' 129.3(2)
C2' C3' N1' 107.8(2)
C2' C3' C4' 134.1(2)
N1' C3' C4' 118.1(2)
C5' C4' C3' 120.7(2)
C5' C4' H4' 119.7
C3' C4' H4' 119.7
C4' C5' C6' 119.6(2)
C4' C5' H5' 120.2
C6' C5' H5' 120.2
C7' C6' C5' 120.5(2)
C7' C6' H6' 119.7
C5' C6' H6' 119.7
C6' C7' N1' 120.5(2)
C6' C7' H7' 119.7
N1' C7' H7' 119.7
N1' C8' C9' 106.9(2)
N1' C8' C10' 125.7(2)
C9' C8' C10' 127.2(2)
C8' C9' C2' 109.6(2)
C8' C9' H9' 125.2
C2' C9' H9' 125.2
C15' C10' C11' 117.6(2)
C15' C10' C8' 118.1(2)
C11' C10' C8' 124.3(2)
C12' C11' C10' 120.8(2)
C12' C11' H11' 119.6
C10' C11' H11' 119.6
C11' C12' C13' 120.6(2)
C11' C12' H12' 119.7
C13' C12' H12' 119.7
C12' C13' C14' 118.9(2)
C12' C13' C16' 120.5(2)
C14' C13' C16' 120.6(2)
C15' C14' C13' 120.2(2)
C15' C14' H14' 119.9
C13' C14' H14' 119.9
C14' C15' C10' 121.8(2)
C14' C15' H15' 119.1
C10' C15' H15' 119.1
C17' C16' C13' 177.4(3)
C16' C17' H17' 180.0
C23' C18' C19' 118.3(2)
C23' C18' C1' 120.0(2)
C19' C18' C1' 121.7(2)
C20' C19' C18' 120.5(2)
C20' C19' H19' 119.8
C18' C19' H19' 119.8
C21' C20' C19' 120.4(3)
C21' C20' H20' 119.8
C19' C20' H20' 119.8
C20' C21' C22' 119.6(3)
C20' C21' H21' 120.2
C22' C21' H21' 120.2
C23' C22' C21' 119.5(3)
C23' C22' H22' 120.2
C21' C22' H22' 120.2
C18' C23' C22' 121.8(3)
C18' C23' H23' 119.1
C22' C23' H23' 119.1
C25' C24' C26' 116.3(2)
C25' C24' C1' 127.6(2)
C26' C24' C1' 116.1(2)
C24' C25' H25C 120.0
C24' C25' H25D 120.0
H25C C25' H25D 120.0
O1' C26' C24' 125.2(3)
O1' C26' H26' 117.4
C24' C26' H26' 117.4

loop_
_geom_bond_atom_site_label_1
_geom_bond_atom_site_label_2
_geom_bond_distance
O1 C26 1.211(4)
N1 C8 1.380(3)
N1 C7 1.388(3)
N1 C3 1.412(3)
C1 C2 1.512(3)
C1 C24 1.516(4)
C1 C18 1.537(4)
C1 H1 1.0000
C2 C3 1.393(4)
C2 C9 1.396(4)
C3 C4 1.416(4)
C4 C5 1.357(4)
C4 H4 0.9500
C5 C6 1.427(4)
C5 H5 0.9500
C6 C7 1.349(4)
C6 H6 0.9500
C7 H7 0.9500
C8 C9 1.387(3)
C8 C10 1.466(3)
C9 H9 0.9500
C10 C15 1.396(4)
C10 C11 1.400(3)
C11 C12 1.385(4)
C11 H11 0.9500
C12 C13 1.397(4)
C12 H12 0.9500
C13 C14 1.399(4)
C13 C16 1.440(4)
C14 C15 1.387(4)
C14 H14 0.9500
C15 H15 0.9500
C16 C17 1.189(4)
C17 H17 0.9500
C18 C23 1.379(4)
C18 C19 1.389(4)
C19 C20 1.388(4)
C19 H19 0.9500
C20 C21 1.377(4)
C20 H20 0.9500
C21 C22 1.386(5)
C21 H21 0.9500
C22 C23 1.383(4)
C22 H22 0.9500
C23 H23 0.9500
C24 C25 1.328(4)
C24 C26 1.468(4)
C25 H25A 0.9500
C25 H25B 0.9500
C26 H26 0.9500
N1' C8' 1.382(3)
N1' C7' 1.386(3)
N1' C3' 1.407(3)
O1' C26' 1.210(3)
C1' C2' 1.509(3)
C1' C24' 1.520(3)
C1' C18' 1.531(3)
C1' H1' 1.0000
C2' C3' 1.387(4)
C2' C9' 1.401(3)
C3' C4' 1.421(4)
C4' C5' 1.359(4)
C4' H4' 0.9500
C5' C6' 1.421(4)
C5' H5' 0.9500
C6' C7' 1.351(4)
C6' H6' 0.9500
C7' H7' 0.9500
C8' C9' 1.386(3)
C8' C10' 1.462(3)
C9' H9' 0.9500
C10' C15' 1.401(3)
C10' C11' 1.407(3)
C11' C12' 1.389(4)
C11' H11' 0.9500
C12' C13' 1.396(4)
C12' H12' 0.9500
C13' C14' 1.400(3)
C13' C16' 1.433(4)
C14' C15' 1.378(3)
C14' H14' 0.9500
C15' H15' 0.9500
C16' C17' 1.190(4)
C17' H17' 0.9500
C18' C23' 1.379(4)
C18' C19' 1.390(4)
C19' C20' 1.388(4)
C19' H19' 0.9500
C20' C21' 1.381(4)
C20' H20' 0.9500
C21' C22' 1.384(4)
C21' H21' 0.9500
C22' C23' 1.382(4)
C22' H22' 0.9500
C23' H23' 0.9500
C24' C25' 1.322(4)
C24' C26' 1.477(4)
C25' H25C 0.9500
C25' H25D 0.9500
C26' H26' 0.9500

loop_
_geom_torsion_atom_site_label_1
_geom_torsion_atom_site_label_2
_geom_torsion_atom_site_label_3
_geom_torsion_atom_site_label_4
_geom_torsion
C24 C1 C2 C3 -107.3(3)
C18 C1 C2 C3 124.5(3)
C24 C1 C2 C9 71.4(3)
C18 C1 C2 C9 -56.8(3)
C9 C2 C3 N1 0.0(3)
C1 C2 C3 N1 179.0(2)
C9 C2 C3 C4 -178.4(3)
C1 C2 C3 C4 0.6(4)
C8 N1 C3 C2 -0.3(3)
C7 N1 C3 C2 -176.4(2)
C8 N1 C3 C4 178.4(2)
C7 N1 C3 C4 2.3(3)
C2 C3 C4 C5 178.0(3)
N1 C3 C4 C5 -0.3(4)
C3 C4 C5 C6 -1.5(4)
C4 C5 C6 C7 1.2(4)
C5 C6 C7 N1 0.8(4)
C8 N1 C7 C6 -177.8(2)
C3 N1 C7 C6 -2.6(4)
C7 N1 C8 C9 176.0(2)
C3 N1 C8 C9 0.4(3)
C7 N1 C8 C10 -3.6(4)
C3 N1 C8 C10 -179.2(2)
N1 C8 C9 C2 -0.4(3)
C10 C8 C9 C2 179.2(2)
C3 C2 C9 C8 0.2(3)
C1 C2 C9 C8 -178.7(2)
N1 C8 C10 C15 143.3(2)
C9 C8 C10 C15 -36.2(4)
N1 C8 C10 C11 -39.4(4)
C9 C8 C10 C11 141.1(3)
C15 C10 C11 C12 0.2(4)
C8 C10 C11 C12 -177.1(2)
C10 C11 C12 C13 0.3(4)
C11 C12 C13 C14 -0.4(4)
C11 C12 C13 C16 179.9(2)
C12 C13 C14 C15 -0.1(4)
C16 C13 C14 C15 179.6(2)
C13 C14 C15 C10 0.6(4)
C11 C10 C15 C14 -0.7(4)
C8 C10 C15 C14 176.8(2)
C2 C1 C18 C23 -81.8(3)
C24 C1 C18 C23 149.8(2)
C2 C1 C18 C19 96.9(3)
C24 C1 C18 C19 -31.5(3)
C23 C18 C19 C20 -0.3(4)
C1 C18 C19 C20 -179.0(2)
C18 C19 C20 C21 0.4(4)
C19 C20 C21 C22 -0.4(4)
C20 C21 C22 C23 0.2(4)
C19 C18 C23 C22 0.1(4)
C1 C18 C23 C22 178.8(2)
C21 C22 C23 C18 -0.1(4)
C2 C1 C24 C25 -28.9(4)
C18 C1 C24 C25 98.3(3)
C2 C1 C24 C26 150.2(2)
C18 C1 C24 C26 -82.6(3)
C25 C24 C26 O1 -174.6(3)
C1 C24 C26 O1 6.1(4)
C24' C1' C2' C3' -115.9(3)
C18' C1' C2' C3' 116.5(3)
C24' C1' C2' C9' 64.6(3)
C18' C1' C2' C9' -63.0(3)
C9' C2' C3' N1' -0.2(3)
C1' C2' C3' N1' -179.8(2)
C9' C2' C3' C4' -178.3(3)
C1' C2' C3' C4' 2.1(4)
C8' N1' C3' C2' -0.3(3)
C7' N1' C3' C2' -175.3(2)
C8' N1' C3' C4' 178.2(2)
C7' N1' C3' C4' 3.1(3)
C2' C3' C4' C5' 176.6(3)
N1' C3' C4' C5' -1.3(3)
C3' C4' C5' C6' -0.5(4)
C4' C5' C6' C7' 0.5(4)
C5' C6' C7' N1' 1.3(4)
C8' N1' C7' C6' -177.0(2)
C3' N1' C7' C6' -3.1(3)
C7' N1' C8' C9' 175.1(2)
C3' N1' C8' C9' 0.7(3)
C7' N1' C8' C10' -0.8(4)
C3' N1' C8' C10' -175.2(2)
N1' C8' C9' C2' -0.9(3)
C10' C8' C9' C2' 174.9(2)
C3' C2' C9' C8' 0.7(3)
C1' C2' C9' C8' -179.8(2)
N1' C8' C10' C15' 145.1(2)
C9' C8' C10' C15' -30.0(4)
N1' C8' C10' C11' -36.4(4)
C9' C8' C10' C11' 148.6(3)
C15' C10' C11' C12' -1.2(4)
C8' C10' C11' C12' -179.8(2)
C10' C11' C12' C13' 1.6(4)
C11' C12' C13' C14' -0.5(4)
C11' C12' C13' C16' 179.4(2)
C12' C13' C14' C15' -1.0(4)
C16' C13' C14' C15' 179.1(2)
C13' C14' C15' C10' 1.4(4)
C11' C10' C15' C14' -0.3(4)
C8' C10' C15' C14' 178.4(2)
C2' C1' C18' C23' -103.3(3)
C24' C1' C18' C23' 127.0(2)
C2' C1' C18' C19' 75.6(3)
C24' C1' C18' C19' -54.1(3)
C23' C18' C19' C20' 0.6(4)
C1' C18' C19' C20' -178.3(2)
C18' C19' C20' C21' 0.2(4)
C19' C20' C21' C22' -1.0(4)
C20' C21' C22' C23' 0.9(4)
C19' C18' C23' C22' -0.7(4)
C1' C18' C23' C22' 178.2(2)
C21' C22' C23' C18' -0.1(4)
C2' C1' C24' C25' -31.5(4)
C18' C1' C24' C25' 96.8(3)
C2' C1' C24' C26' 146.6(2)
C18' C1' C24' C26' -85.1(3)
C25' C24' C26' O1' 176.3(3)
C1' C24' C26' O1' -2.0(4)
